data_7051287
loop_
_publ_author_name
'Gaw, Kirsty G.'
'Smith, Martin B.'
'Slawin, Alexandra M. Z.'

_publ_section_title
;
 Molybdenum(0), ruthenium(II), palladium(II), platinum(II), copper(I)
 and gold(I) complexes of a new methoxy functionalised
 bis(phosphino)amine: synthesis and structure
;
_journal_issue 6
_journal_name_full 'New Journal of Chemistry'
_journal_page_first 429
_journal_paper_doi 10.1039/b001458n
_journal_volume 24
_journal_year 2000
_chemical_formula_analytical 'C31.50 H27.50 Cl3.50 N O P2 Pt S'
_chemical_formula_moiety 'C31 H27 Cl2 N O P2 Pt S.(C H Cl3)0.5'
_chemical_formula_structural 'C31.50 H27.50 Cl3.50 N O P2 Pt S'
_chemical_formula_sum 'C31.5 H27.5 Cl3.5 N O P2 Pt S'
_chemical_formula_weight 849.21
_chemical_melting_point ?
_space_group_IT_number 14
_symmetry_cell_setting monoclinic
_symmetry_space_group_name_Hall '-P 2ybc'
_symmetry_space_group_name_H-M 'P 1 21/c 1'
_atom_sites_solution_hydrogens geom
_atom_sites_solution_primary direct
_atom_sites_solution_secondary difmap
_audit_creation_method SHELXL
_cell_angle_alpha 90.00
_cell_angle_beta 98.3840(10)
_cell_angle_gamma 90.00
_cell_formula_units_Z 4
_cell_length_a 15.0814(6)
_cell_length_b 9.2086(4)
_cell_length_c 25.0051(9)
_cell_measurement_reflns_used 54
_cell_measurement_temperature 293(2)
_cell_measurement_theta_max 168
_cell_measurement_theta_min 12
_cell_volume 3435.6(2)
_computing_cell_refinement SMART/SAINT
_computing_data_collection SMART
_computing_data_reduction SAINT
_computing_molecular_graphics SHELXTL
_computing_publication_material SHELXTL
_computing_structure_refinement 'SHELXL-93 (Sheldrick, 1993)'
_computing_structure_solution 'SHELXS-86 (Sheldrick, 1990)'
_diffrn_ambient_temperature 293(2)
_diffrn_measurement_device SMART
_diffrn_measurement_method CCD
_diffrn_radiation_monochromator graphite
_diffrn_radiation_source 'fine-focus sealed tube'
_diffrn_radiation_type MoK\a
_diffrn_radiation_wavelength 0.71073
_diffrn_reflns_av_R_equivalents 0.0283
_diffrn_reflns_av_sigmaI/netI 0.0316
_diffrn_reflns_limit_h_max 16
_diffrn_reflns_limit_h_min -16
_diffrn_reflns_limit_k_max 9
_diffrn_reflns_limit_k_min -10
_diffrn_reflns_limit_l_max 24
_diffrn_reflns_limit_l_min -27
_diffrn_reflns_number 14656
_diffrn_reflns_theta_max 23.23
_diffrn_reflns_theta_min 1.36
_diffrn_standards_decay_% -
_diffrn_standards_interval_count -
_diffrn_standards_interval_time -
_diffrn_standards_number -
_exptl_absorpt_coefficient_mu 4.536
_exptl_absorpt_correction_T_max 1.000000
_exptl_absorpt_correction_T_min 0.616813
_exptl_absorpt_correction_type sadabs
_exptl_crystal_colour yellow
_exptl_crystal_density_diffrn 1.642
_exptl_crystal_density_meas ?
_exptl_crystal_density_method -
_exptl_crystal_description plate
_exptl_crystal_F_000 1660
_exptl_crystal_size_max .4
_exptl_crystal_size_mid .15
_exptl_crystal_size_min .02
_refine_diff_density_max 1.200
_refine_diff_density_min -0.573
_refine_diff_density_rms 0.104
_refine_ls_extinction_coef 0.00105(15)
_refine_ls_extinction_expression Fc^*^=kFc[1+0.001xFc^2^\l^3^/sin(2\q)]^-1/4^
_refine_ls_extinction_method SHELXL
_refine_ls_goodness_of_fit_all 0.787
_refine_ls_goodness_of_fit_obs 0.806
_refine_ls_hydrogen_treatment riding
_refine_ls_matrix_type full
_refine_ls_number_parameters 389
_refine_ls_number_reflns 4881
_refine_ls_number_restraints 0
_refine_ls_restrained_S_all 1.123
_refine_ls_restrained_S_obs 0.806
_refine_ls_R_factor_all 0.0364
_refine_ls_R_factor_obs 0.0261
_refine_ls_shift/esd_max 0.314
_refine_ls_shift/esd_mean 0.013
_refine_ls_structure_factor_coef Fsqd
_refine_ls_weighting_details 'w=1/[\s^2^(Fo^2^)+(0.0796P)^2^+0.0000P] where P=(Fo^2^+2Fc^2^)/3'
_refine_ls_weighting_scheme calc
_refine_ls_wR_factor_all 0.1131
_refine_ls_wR_factor_obs 0.0752
_reflns_number_observed 4212
_reflns_number_total 4931
_reflns_observed_criterion >2sigma(I)
_cod_data_source_file b001458n.txt
_cod_data_source_block 10
_cod_depositor_comments
;
The following automatic conversions were performed:
'_symmetry_cell_setting' value 'Monoclinic' changed to 'monoclinic'
according to '/home/adriana/struct/CIF-dictionaries/cif_core.dic'
dictionary named 'cif_core.dic' version 2.4.1 from 2010-06-29.

Automatic conversion script
Id: cif_fix_enum 1555 2011-01-17 13:19:09Z saulius 

The following automatic conversions were performed:

'_chemical_melting_point' value '-' was changed to '?' - the value is
undefined or not given.

Automatic conversion script
Id: cif_fix_values 1569 2011-02-09 13:29:24Z adriana 

The following automatic conversions were performed:

'_exptl_crystal_density_meas' value '-' was changed to '?' - the
value is perceived as not measured.

Automatic conversion script
Id: cif_fix_values 3008 2015-01-20 13:52:24Z robertas 

The following automatic conversions were performed:

'_refine_ls_weighting_scheme' value 'calc
w=1/[\s^2^(Fo^2^)+(0.0796P)^2^+0.0000P] where P=(Fo^2^+2Fc^2^)/3' was
changed to 'calc'. New tag '_refine_ls_weighting_details' was
created. The value of the new tag was set to
'w=1/[\s^2^(Fo^2^)+(0.0796P)^2^+0.0000P] where P=(Fo^2^+2Fc^2^)/3'.

Automatic conversion script
Id: cif_fix_values 3143 2015-03-26 13:38:13Z robertas 
;
_cod_original_sg_symbol_H-M P2(1)/c
_cod_original_formula_sum 'C31.50 H27.50 Cl3.50 N O P2 Pt S'
_cod_database_code 7051287

loop_
_symmetry_equiv_pos_as_xyz
'x, y, z'
'-x, y+1/2, -z+1/2'
'-x, -y, -z'
'x, -y-1/2, z-1/2'

loop_
_atom_site_aniso_label
_atom_site_aniso_U_11
_atom_site_aniso_U_22
_atom_site_aniso_U_33
_atom_site_aniso_U_23
_atom_site_aniso_U_13
_atom_site_aniso_U_12
Pt1 0.02578(14) 0.02979(15) 0.03337(14) -0.00272(7) 0.00255(8) -0.00111(7)
Cl1 0.0436(7) 0.0403(8) 0.0595(8) -0.0170(6) 0.0051(6) -0.0024(5)
Cl2 0.0708(9) 0.0512(8) 0.0351(7) 0.0032(6) 0.0087(6) -0.0039(7)
S1 0.0543(7) 0.0344(7) 0.0432(7) 0.0024(6) 0.0013(6) -0.0154(6)
P1 0.0398(7) 0.0313(7) 0.0310(7) 0.0018(5) 0.0046(5) -0.0013(5)
N1 0.036(2) 0.029(2) 0.032(2) -0.002(2) 0.005(2) 0.000(2)
P2 0.0267(6) 0.0283(6) 0.0329(6) 0.0018(5) 0.0041(5) -0.0012(5)
C1 0.048(3) 0.037(3) 0.033(3) 0.003(2) 0.005(2) 0.004(2)
C2 0.047(3) 0.046(3) 0.055(3) 0.001(3) -0.002(3) 0.006(3)
C3 0.043(3) 0.074(5) 0.069(4) 0.005(3) -0.004(3) 0.002(3)
C4 0.049(3) 0.099(6) 0.077(4) -0.010(4) 0.012(3) 0.024(4)
C5 0.062(4) 0.092(6) 0.084(5) -0.033(4) 0.011(4) 0.024(4)
C6 0.058(4) 0.060(4) 0.056(4) -0.018(3) 0.003(3) 0.011(3)
C7 0.065(3) 0.036(3) 0.035(3) 0.006(2) 0.016(3) 0.004(3)
C8 0.076(4) 0.065(4) 0.035(3) 0.001(3) 0.001(3) -0.019(3)
C9 0.116(6) 0.097(6) 0.040(4) 0.004(4) -0.002(4) -0.025(5)
C10 0.162(8) 0.071(5) 0.047(4) 0.013(3) 0.039(5) -0.005(5)
C11 0.111(6) 0.095(6) 0.090(6) 0.032(5) 0.060(5) 0.022(5)
C12 0.082(5) 0.089(5) 0.058(4) 0.023(4) 0.030(3) 0.015(4)
C13 0.030(2) 0.034(3) 0.035(3) -0.006(2) 0.003(2) -0.001(2)
C14 0.038(3) 0.035(3) 0.041(3) -0.001(2) 0.009(2) 0.002(2)
C15 0.027(2) 0.047(3) 0.051(3) -0.010(3) 0.009(2) -0.002(2)
C16 0.042(3) 0.050(3) 0.066(4) 0.006(3) 0.018(3) -0.010(2)
C17 0.049(3) 0.054(4) 0.083(4) 0.029(3) 0.017(3) -0.002(3)
C18 0.031(2) 0.040(3) 0.061(3) 0.015(3) 0.006(2) 0.003(2)
C19 0.031(3) 0.041(3) 0.036(3) 0.004(2) 0.004(2) 0.001(2)
C20 0.039(3) 0.038(3) 0.059(3) 0.000(3) 0.008(2) 0.001(2)
C21 0.057(4) 0.048(3) 0.085(5) 0.001(3) 0.016(3) 0.017(3)
C22 0.044(3) 0.065(4) 0.077(4) 0.009(3) 0.009(3) 0.018(3)
C23 0.028(3) 0.077(5) 0.080(4) -0.005(4) -0.001(3) 0.000(3)
C24 0.031(3) 0.050(3) 0.062(3) -0.003(3) 0.005(2) -0.001(2)
C25 0.050(3) 0.038(3) 0.034(3) 0.000(2) 0.006(2) 0.007(2)
C26 0.057(3) 0.056(3) 0.042(3) 0.002(3) 0.007(3) 0.009(3)
C27 0.082(4) 0.074(4) 0.053(4) -0.014(3) 0.013(3) 0.022(4)
C28 0.098(6) 0.057(4) 0.065(4) -0.024(3) 0.007(4) 0.014(4)
C29 0.098(6) 0.053(4) 0.061(4) -0.012(3) -0.007(4) -0.009(3)
C30 0.057(3) 0.034(3) 0.045(3) -0.009(2) -0.001(2) -0.001(2)
O26 0.049(2) 0.083(3) 0.065(3) -0.012(2) 0.022(2) -0.003(2)
C31 0.059(4) 0.163(9) 0.101(6) -0.023(6) 0.042(4) -0.003(5)
C40 0.120(16) 0.482(51) 0.090(14) -0.106(23) 0.025(12) -0.223(26)
Cl3 0.201(6) 0.140(4) 0.089(3) 0.022(3) 0.054(4) 0.067(4)
Cl4 0.096(2) 0.079(2) 0.106(3) -0.004(2) 0.053(2) 0.002(2)
Cl5 0.053(2) 0.089(3) 0.097(3) 0.002(2) 0.015(2) 0.006(2)

loop_
_atom_site_label
_atom_site_type_symbol
_atom_site_fract_x
_atom_site_fract_y
_atom_site_fract_z
_atom_site_U_iso_or_equiv
_atom_site_thermal_displace_type
_atom_site_occupancy
_atom_site_calc_flag
_atom_site_refinement_flags
_atom_site_disorder_group
Pt1 Pt 0.746625(10) -0.85575(2) 0.232956(6) 0.02982(11) Uani 1 d . .
Cl1 Cl 0.76698(9) -0.63912(13) 0.28304(6) 0.0480(3) Uani 1 d . .
Cl2 Cl 0.74177(9) -0.98414(15) 0.31214(5) 0.0523(3) Uani 1 d . .
S1 S 0.76316(9) -0.72466(14) 0.15699(5) 0.0446(3) Uani 1 d . .
P1 P 0.68156(9) -0.84496(13) 0.10365(5) 0.0341(3) Uani 1 d . .
N1 N 0.6988(2) -1.0219(4) 0.11950(14) 0.0324(8) Uani 1 d . .
P2 P 0.72932(7) -1.06127(12) 0.18754(5) 0.0293(3) Uani 1 d . .
C1 C 0.5661(3) -0.8005(5) 0.1060(2) 0.0395(11) Uani 1 d . .
C2 C 0.4970(4) -0.8888(6) 0.0798(2) 0.0501(13) Uani 1 d . .
H2A H 0.5108(4) -0.9705(6) 0.0607(2) 0.060 Uiso 1 calc R .
C3 C 0.4085(4) -0.8541(7) 0.0823(3) 0.064(2) Uani 1 d . .
H3A H 0.3628(4) -0.9126(7) 0.0651(3) 0.076 Uiso 1 calc R .
C4 C 0.3881(4) -0.7328(9) 0.1105(3) 0.075(2) Uani 1 d . .
H4A H 0.3286(4) -0.7104(9) 0.1127(3) 0.090 Uiso 1 calc R .
C5 C 0.4547(5) -0.6460(8) 0.1351(3) 0.080(2) Uani 1 d . .
H5A H 0.4406(5) -0.5629(8) 0.1532(3) 0.095 Uiso 1 calc R .
C6 C 0.5428(4) -0.6808(7) 0.1334(2) 0.058(2) Uani 1 d . .
H6A H 0.5877(4) -0.6217(7) 0.1512(2) 0.070 Uiso 1 calc R .
C7 C 0.7037(4) -0.8109(6) 0.0358(2) 0.0446(13) Uani 1 d . .
C8 C 0.6370(4) -0.7888(7) -0.0066(2) 0.059(2) Uani 1 d . .
H8A H 0.5775(4) -0.7949(7) -0.0010(2) 0.071 Uiso 1 calc R .
C9 C 0.6563(6) -0.7580(9) -0.0571(3) 0.086(2) Uani 1 d . .
H9A H 0.6097(6) -0.7432(9) -0.0853(3) 0.103 Uiso 1 calc R .
C10 C 0.7425(7) -0.7486(8) -0.0666(3) 0.091(2) Uani 1 d . .
H10A H 0.7552(7) -0.7308(8) -0.1013(3) 0.109 Uiso 1 calc R .
C11 C 0.8105(6) -0.7658(9) -0.0243(3) 0.094(3) Uani 1 d . .
H11A H 0.8697(6) -0.7586(9) -0.0304(3) 0.113 Uiso 1 calc R .
C12 C 0.7921(5) -0.7938(8) 0.0277(3) 0.074(2) Uani 1 d . .
H12A H 0.8385(5) -0.8009(8) 0.0565(3) 0.089 Uiso 1 calc R .
C13 C 0.6415(3) -1.1785(5) 0.2044(2) 0.0330(10) Uani 1 d . .
C14 C 0.5514(3) -1.1386(5) 0.1878(2) 0.0378(12) Uani 1 d . .
H14A H 0.5382(3) -1.0553(5) 0.1672(2) 0.045 Uiso 1 calc R .
C15 C 0.4831(3) -1.2221(6) 0.2020(2) 0.0413(12) Uani 1 d . .
H15A H 0.4238(3) -1.1962(6) 0.1904(2) 0.050 Uiso 1 calc R .
C16 C 0.5019(4) -1.3436(6) 0.2333(2) 0.0518(15) Uani 1 d . .
H16A H 0.4555(4) -1.3998(6) 0.2430(2) 0.062 Uiso 1 calc R .
C17 C 0.5904(4) -1.3827(6) 0.2505(3) 0.061(2) Uani 1 d . .
H17A H 0.6032(4) -1.4651(6) 0.2718(3) 0.073 Uiso 1 calc R .
C18 C 0.6590(3) -1.3005(6) 0.2363(2) 0.0439(12) Uani 1 d . .
H18A H 0.7180(3) -1.3271(6) 0.2483(2) 0.053 Uiso 1 calc R .
C19 C 0.8303(3) -1.1695(5) 0.1907(2) 0.0359(11) Uani 1 d . .
C20 C 0.8302(3) -1.3139(6) 0.1747(2) 0.0453(12) Uani 1 d . .
H20A H 0.7764(3) -1.3624(6) 0.1642(2) 0.054 Uiso 1 calc R .
C21 C 0.9111(4) -1.3849(7) 0.1745(3) 0.063(2) Uani 1 d . .
H21A H 0.9112(4) -1.4813(7) 0.1634(3) 0.075 Uiso 1 calc R .
C22 C 0.9908(4) -1.3157(7) 0.1904(3) 0.062(2) Uani 1 d . .
H22A H 1.0447(4) -1.3645(7) 0.1898(3) 0.074 Uiso 1 calc R .
C23 C 0.9908(4) -1.1750(7) 0.2068(3) 0.063(2) Uani 1 d . .
H23A H 1.0450(4) -1.1280(7) 0.2179(3) 0.075 Uiso 1 calc R .
C24 C 0.9113(3) -1.1013(6) 0.2073(2) 0.0474(13) Uani 1 d . .
H24A H 0.9122(3) -1.0053(6) 0.2188(2) 0.057 Uiso 1 calc R .
C25 C 0.6979(4) -1.1387(5) 0.0810(2) 0.0406(12) Uani 1 d . .
C26 C 0.7756(4) -1.1705(6) 0.0592(2) 0.0515(14) Uani 1 d . .
C27 C 0.7759(5) -1.2953(8) 0.0258(2) 0.070(2) Uani 1 d . .
H27A H 0.8265(5) -1.3175(8) 0.0100(2) 0.083 Uiso 1 calc R .
C28 C 0.7026(6) -1.3821(7) 0.0168(3) 0.074(2) Uani 1 d . .
H28A H 0.7051(6) -1.4642(7) -0.0046(3) 0.089 Uiso 1 calc R .
C29 C 0.6260(6) -1.3550(7) 0.0374(3) 0.072(2) Uani 1 d . .
H29A H 0.5766(6) -1.4160(7) 0.0300(3) 0.087 Uiso 1 calc R .
C30 C 0.6238(4) -1.2303(5) 0.0706(2) 0.0463(12) Uani 1 d . .
H30A H 0.5723(4) -1.2095(5) 0.0856(2) 0.056 Uiso 1 calc R .
O26 O 0.8454(2) -1.0808(5) 0.0725(2) 0.0641(11) Uani 1 d . .
C31 C 0.9297(5) -1.1161(11) 0.0560(4) 0.105(3) Uani 1 d . .
H31A H 0.9727(5) -1.0421(11) 0.0683(4) 0.157 Uiso 1 calc R .
H31B H 0.9227(5) -1.1222(11) 0.0173(4) 0.157 Uiso 1 calc R .
H31C H 0.9502(5) -1.2078(11) 0.0713(4) 0.157 Uiso 1 calc R .
C40 C 0.8918(14) -0.2264(44) -0.1359(8) 0.230(19) Uani 0.50 d P .
H40A H 0.8492(14) -0.2715(44) -0.1645(8) 0.276 Uiso 0.50 calc PR .
Cl3 Cl 0.9480(5) -0.3892(7) -0.0731(2) 0.140(2) Uani 0.50 d P .
Cl4 Cl 0.9989(3) -0.2240(4) -0.1526(2) 0.0899(11) Uani 0.50 d P .
Cl5 Cl 0.8470(2) -0.1244(4) -0.1038(2) 0.0793(10) Uani 0.50 d P .

loop_
_atom_type_symbol
_atom_type_description
_atom_type_scat_dispersion_real
_atom_type_scat_dispersion_imag
_atom_type_scat_source
C C 0.0033 0.0016 'International Tables Vol C Tables 4.2.6.8 and 6.1.1.4'
H H 0.0000 0.0000 'International Tables Vol C Tables 4.2.6.8 and 6.1.1.4'
N N 0.0061 0.0033 'International Tables Vol C Tables 4.2.6.8 and 6.1.1.4'
O O 0.0106 0.0060 'International Tables Vol C Tables 4.2.6.8 and 6.1.1.4'
P P 0.1023 0.0942 'International Tables Vol C Tables 4.2.6.8 and 6.1.1.4'
S S 0.1246 0.1234 'International Tables Vol C Tables 4.2.6.8 and 6.1.1.4'
Cl Cl 0.1484 0.1585 'International Tables Vol C Tables 4.2.6.8 and 6.1.1.4'
Pt Pt -1.7033 8.3905 'International Tables Vol C Tables 4.2.6.8 and 6.1.1.4'

loop_
_geom_angle_atom_site_label_1
_geom_angle_atom_site_label_2
_geom_angle_atom_site_label_3
_geom_angle
_geom_angle_site_symmetry_1
_geom_angle_site_symmetry_3
_geom_angle_publ_flag
P2 Pt1 S1 92.53(4) . . ?
P2 Pt1 Cl2 89.20(4) . . ?
S1 Pt1 Cl2 175.45(4) . . ?
P2 Pt1 Cl1 178.73(5) . . ?
S1 Pt1 Cl1 88.46(5) . . ?
Cl2 Pt1 Cl1 89.76(5) . . ?
P1 S1 Pt1 97.43(6) . . ?
N1 P1 C1 109.2(2) . . ?
N1 P1 C7 110.2(2) . . ?
C1 P1 C7 107.7(2) . . ?
N1 P1 S1 108.52(14) . . ?
C1 P1 S1 110.8(2) . . ?
C7 P1 S1 110.4(2) . . ?
C25 N1 P1 125.2(3) . . ?
C25 N1 P2 118.3(3) . . ?
P1 N1 P2 116.2(2) . . ?
N1 P2 C13 104.8(2) . . ?
N1 P2 C19 105.0(2) . . ?
C13 P2 C19 107.5(2) . . ?
N1 P2 Pt1 108.70(13) . . ?
C13 P2 Pt1 115.41(15) . . ?
C19 P2 Pt1 114.5(2) . . ?
C6 C1 C2 118.2(5) . . ?
C6 C1 P1 121.2(4) . . ?
C2 C1 P1 120.6(4) . . ?
C3 C2 C1 120.0(5) . . ?
C4 C3 C2 120.0(6) . . ?
C3 C4 C5 120.2(6) . . ?
C6 C5 C4 120.2(6) . . ?
C5 C6 C1 121.5(6) . . ?
C8 C7 C12 119.0(5) . . ?
C8 C7 P1 122.7(4) . . ?
C12 C7 P1 118.1(4) . . ?
C7 C8 C9 121.1(6) . . ?
C10 C9 C8 120.9(7) . . ?
C9 C10 C11 119.0(6) . . ?
C10 C11 C12 120.9(7) . . ?
C7 C12 C11 119.0(7) . . ?
C18 C13 C14 118.4(4) . . ?
C18 C13 P2 122.5(3) . . ?
C14 C13 P2 118.9(4) . . ?
C15 C14 C13 120.4(5) . . ?
C14 C15 C16 120.2(5) . . ?
C15 C16 C17 119.9(5) . . ?
C18 C17 C16 120.3(5) . . ?
C17 C18 C13 120.8(5) . . ?
C24 C19 C20 119.0(5) . . ?
C24 C19 P2 117.7(4) . . ?
C20 C19 P2 123.3(4) . . ?
C19 C20 C21 119.3(5) . . ?
C22 C21 C20 121.1(6) . . ?
C23 C22 C21 119.6(5) . . ?
C22 C23 C24 120.6(6) . . ?
C19 C24 C23 120.4(5) . . ?
C26 C25 C30 119.8(5) . . ?
C26 C25 N1 119.4(5) . . ?
C30 C25 N1 120.4(4) . . ?
O26 C26 C25 116.5(5) . . ?
O26 C26 C27 125.1(6) . . ?
C25 C26 C27 118.4(6) . . ?
C28 C27 C26 120.1(6) . . ?
C27 C28 C29 123.3(6) . . ?
C28 C29 C30 117.8(6) . . ?
C25 C30 C29 120.7(6) . . ?
C26 O26 C31 119.1(5) . . ?
Cl5 C40 Cl4 130.3(15) . . ?
Cl5 C40 Cl3 101.7(11) . . ?
Cl4 C40 Cl3 84.6(15) . . ?

loop_
_geom_bond_atom_site_label_1
_geom_bond_atom_site_label_2
_geom_bond_distance
_geom_bond_site_symmetry_2
_geom_bond_publ_flag
Pt1 P2 2.2029(12) . ?
Pt1 S1 2.2948(12) . ?
Pt1 Cl2 2.3164(13) . ?
Pt1 Cl1 2.3515(12) . ?
S1 P1 2.010(2) . ?
P1 N1 1.688(4) . ?
P1 C1 1.798(5) . ?
P1 C7 1.803(5) . ?
N1 C25 1.441(6) . ?
N1 P2 1.735(4) . ?
P2 C13 1.805(5) . ?
P2 C19 1.811(5) . ?
C1 C6 1.371(7) . ?
C1 C2 1.406(7) . ?
C2 C3 1.383(8) . ?
C3 C4 1.380(9) . ?
C4 C5 1.359(10) . ?
C5 C6 1.374(9) . ?
C7 C8 1.366(7) . ?
C7 C12 1.388(8) . ?
C8 C9 1.367(9) . ?
C9 C10 1.358(10) . ?
C10 C11 1.372(11) . ?
C11 C12 1.392(9) . ?
C13 C18 1.380(7) . ?
C13 C14 1.410(6) . ?
C14 C15 1.373(7) . ?
C15 C16 1.371(8) . ?
C16 C17 1.389(8) . ?
C17 C18 1.369(7) . ?
C19 C24 1.382(7) . ?
C19 C20 1.389(7) . ?
C20 C21 1.385(7) . ?
C21 C22 1.367(9) . ?
C22 C23 1.359(9) . ?
C23 C24 1.380(8) . ?
C25 C26 1.395(8) . ?
C25 C30 1.394(7) . ?
C26 O26 1.341(7) . ?
C26 C27 1.422(8) . ?
C27 C28 1.356(10) . ?
C28 C29 1.355(10) . ?
C29 C30 1.421(8) . ?
O26 C31 1.431(7) . ?
C40 Cl5 1.46(3) . ?
C40 Cl4 1.73(2) . ?
C40 Cl3 2.25(4) . ?

loop_
_geom_torsion_atom_site_label_1
_geom_torsion_atom_site_label_2
_geom_torsion_atom_site_label_3
_geom_torsion_atom_site_label_4
_geom_torsion
_geom_torsion_site_symmetry_1
_geom_torsion_site_symmetry_2
_geom_torsion_site_symmetry_3
_geom_torsion_site_symmetry_4
_geom_torsion_publ_flag
P2 Pt1 S1 P1 32.43(6) . . . . ?
Cl2 Pt1 S1 P1 144.7(6) . . . . ?
Cl1 Pt1 S1 P1 -148.36(7) . . . . ?
Pt1 S1 P1 N1 -40.84(15) . . . . ?
Pt1 S1 P1 C1 79.1(2) . . . . ?
Pt1 S1 P1 C7 -161.7(2) . . . . ?
C1 P1 N1 C25 96.4(4) . . . . ?
C7 P1 N1 C25 -21.7(4) . . . . ?
S1 P1 N1 C25 -142.7(3) . . . . ?
C1 P1 N1 P2 -89.3(3) . . . . ?
C7 P1 N1 P2 152.6(2) . . . . ?
S1 P1 N1 P2 31.6(2) . . . . ?
C25 N1 P2 C13 -65.9(4) . . . . ?
P1 N1 P2 C13 119.4(2) . . . . ?
C25 N1 P2 C19 47.3(4) . . . . ?
P1 N1 P2 C19 -127.4(2) . . . . ?
C25 N1 P2 Pt1 170.2(3) . . . . ?
P1 N1 P2 Pt1 -4.5(2) . . . . ?
S1 Pt1 P2 N1 -19.73(13) . . . . ?
Cl2 Pt1 P2 N1 164.48(14) . . . . ?
Cl1 Pt1 P2 N1 -161.0(18) . . . . ?
S1 Pt1 P2 C13 -137.1(2) . . . . ?
Cl2 Pt1 P2 C13 47.1(2) . . . . ?
Cl1 Pt1 P2 C13 81.6(18) . . . . ?
S1 Pt1 P2 C19 97.3(2) . . . . ?
Cl2 Pt1 P2 C19 -78.5(2) . . . . ?
Cl1 Pt1 P2 C19 -44.0(19) . . . . ?
N1 P1 C1 C6 131.1(4) . . . . ?
C7 P1 C1 C6 -109.3(5) . . . . ?
S1 P1 C1 C6 11.6(5) . . . . ?
N1 P1 C1 C2 -48.6(5) . . . . ?
C7 P1 C1 C2 71.1(5) . . . . ?
S1 P1 C1 C2 -168.1(4) . . . . ?
C6 C1 C2 C3 -0.3(8) . . . . ?
P1 C1 C2 C3 179.4(4) . . . . ?
C1 C2 C3 C4 0.1(9) . . . . ?
C2 C3 C4 C5 1.0(11) . . . . ?
C3 C4 C5 C6 -1.8(12) . . . . ?
C4 C5 C6 C1 1.6(11) . . . . ?
C2 C1 C6 C5 -0.5(9) . . . . ?
P1 C1 C6 C5 179.8(5) . . . . ?
N1 P1 C7 C8 105.5(5) . . . . ?
C1 P1 C7 C8 -13.6(6) . . . . ?
S1 P1 C7 C8 -134.7(5) . . . . ?
N1 P1 C7 C12 -80.5(5) . . . . ?
C1 P1 C7 C12 160.5(5) . . . . ?
S1 P1 C7 C12 39.4(5) . . . . ?
C12 C7 C8 C9 3.5(10) . . . . ?
P1 C7 C8 C9 177.6(6) . . . . ?
C7 C8 C9 C10 0.1(12) . . . . ?
C8 C9 C10 C11 -2.2(12) . . . . ?
C9 C10 C11 C12 0.6(13) . . . . ?
C8 C7 C12 C11 -5.0(11) . . . . ?
P1 C7 C12 C11 -179.3(6) . . . . ?
C10 C11 C12 C7 3.0(12) . . . . ?
N1 P2 C13 C18 137.4(4) . . . . ?
C19 P2 C13 C18 26.0(5) . . . . ?
Pt1 P2 C13 C18 -103.1(4) . . . . ?
N1 P2 C13 C14 -47.4(4) . . . . ?
C19 P2 C13 C14 -158.8(4) . . . . ?
Pt1 P2 C13 C14 72.1(4) . . . . ?
C18 C13 C14 C15 -1.8(7) . . . . ?
P2 C13 C14 C15 -177.2(4) . . . . ?
C13 C14 C15 C16 1.2(8) . . . . ?
C14 C15 C16 C17 -0.3(8) . . . . ?
C15 C16 C17 C18 -0.1(10) . . . . ?
C16 C17 C18 C13 -0.6(9) . . . . ?
C14 C13 C18 C17 1.5(8) . . . . ?
P2 C13 C18 C17 176.7(5) . . . . ?
N1 P2 C19 C24 101.8(4) . . . . ?
C13 P2 C19 C24 -147.0(4) . . . . ?
Pt1 P2 C19 C24 -17.3(5) . . . . ?
N1 P2 C19 C20 -74.6(5) . . . . ?
C13 P2 C19 C20 36.6(5) . . . . ?
Pt1 P2 C19 C20 166.3(4) . . . . ?
C24 C19 C20 C21 -1.4(8) . . . . ?
P2 C19 C20 C21 174.9(4) . . . . ?
C19 C20 C21 C22 0.7(9) . . . . ?
C20 C21 C22 C23 0.3(10) . . . . ?
C21 C22 C23 C24 -0.5(11) . . . . ?
C20 C19 C24 C23 1.3(8) . . . . ?
P2 C19 C24 C23 -175.3(5) . . . . ?
C22 C23 C24 C19 -0.3(10) . . . . ?
P1 N1 C25 C26 85.0(5) . . . . ?
P2 N1 C25 C26 -89.2(5) . . . . ?
P1 N1 C25 C30 -102.8(5) . . . . ?
P2 N1 C25 C30 83.0(5) . . . . ?
C30 C25 C26 O26 -177.6(5) . . . . ?
N1 C25 C26 O26 -5.3(7) . . . . ?
C30 C25 C26 C27 1.3(8) . . . . ?
N1 C25 C26 C27 173.5(5) . . . . ?
O26 C26 C27 C28 177.2(6) . . . . ?
C25 C26 C27 C28 -1.6(9) . . . . ?
C26 C27 C28 C29 1.4(11) . . . . ?
C27 C28 C29 C30 -0.9(11) . . . . ?
C26 C25 C30 C29 -0.9(8) . . . . ?
N1 C25 C30 C29 -173.0(5) . . . . ?
C28 C29 C30 C25 0.6(9) . . . . ?
C25 C26 O26 C31 173.6(6) . . . . ?
C27 C26 O26 C31 -5.2(9) . . . . ?
